data_1561941
loop_
_publ_author_name
'Jiao, Zhuo-Hao'
'Hou, Sheng-Li'
'Kang, Xiao-Min'
'Yang, Xiu-Pei'
'Zhao, Bin'

_publ_section_title
;
 Recyclable Luminescence Sensor for Dinotefuran in Water by Stable
 Cadmium--Organic Framework
;
_journal_name_full 'Analytical Chemistry'
_journal_paper_doi 10.1021/acs.analchem.1c01007
_journal_year 2021
_chemical_formula_moiety 'C54 H26 Cd3 N2 O16'
_chemical_formula_sum 'C54 H26 Cd3 N2 O16'
_chemical_formula_weight 1295.97
_chemical_name_systematic 123
_space_group_crystal_system monoclinic
_space_group_IT_number 15
_space_group_name_Hall '-C 2yc'
_space_group_name_H-M_alt 'C 1 2/c 1'
_atom_sites_solution_hydrogens geom
_atom_sites_solution_primary iterative
_audit_creation_date 2021-03-06
_audit_creation_method
;
Olex2 1.3
(compiled 2020.11.12 svn.r5f609507 for OlexSys, GUI svn.r6272)
;
_cell_angle_alpha 90
_cell_angle_beta 95.669(7)
_cell_angle_gamma 90
_cell_formula_units_Z 4
_cell_length_a 17.2764(10)
_cell_length_b 25.4667(13)
_cell_length_c 18.4671(13)
_cell_measurement_reflns_used 5667
_cell_measurement_temperature 309(200)
_cell_measurement_theta_max 26.8600
_cell_measurement_theta_min 3.3780
_cell_volume 8085.3(9)
_computing_cell_refinement 'CrysAlisPro 1.171.40.53 (Rigaku OD, 2019)'
_computing_data_collection 'CrysAlisPro 1.171.40.53 (Rigaku OD, 2019)'
_computing_data_reduction 'CrysAlisPro 1.171.40.53 (Rigaku OD, 2019)'
_computing_molecular_graphics 'Olex2 1.3 (Dolomanov et al., 2009)'
_computing_publication_material 'Olex2 1.3 (Dolomanov et al., 2009)'
_computing_structure_refinement 'XL  (Sheldrick, 2008)'
_computing_structure_solution 'olex2.solve 1.3 (Bourhis et al., 2015)'
_diffrn_ambient_environment air
_diffrn_ambient_temperature 309(200)
_diffrn_detector 'CCD plate'
_diffrn_detector_area_resol_mean 16.2116
_diffrn_detector_type Eos
_diffrn_measured_fraction_theta_full 0.998
_diffrn_measured_fraction_theta_max 0.881
_diffrn_measurement_details
;
List of Runs (angles in degrees, time in seconds):

  # Type    Start    End  Width  t~exp~   \w     \q     \k     \f   Frames
--------------------------------------------------------------------------
  1  \w     -9.00  18.00   1.00   35.00    --   18.63 -37.00-180.00   27
  2  \w     22.00  61.00   1.00   35.00    --   18.63 -99.00  30.00   39
  3  \w    -87.00  10.00   1.00   35.00    --  -19.56 -77.00 120.00   97
  4  \w    -44.00  48.00   1.00   35.00    --  -19.56  77.00-120.00   92
  5  \w    -26.00  -1.00   1.00   35.00    --  -19.56 -57.00-120.00   25
  6  \w    -86.00  11.00   1.00   35.00    --  -19.56 -19.00 -60.00   97
;
_diffrn_measurement_device 'four-circle diffractometer'
_diffrn_measurement_device_type 'SuperNova, Single source at offset/far, Eos'
_diffrn_measurement_method '\w scans'
_diffrn_orient_matrix_type 'CrysAlisPro convention (1999,Acta A55,543-557)'
_diffrn_orient_matrix_UB_11 -0.0226225000
_diffrn_orient_matrix_UB_12 0.0228953000
_diffrn_orient_matrix_UB_13 -0.0080270000
_diffrn_orient_matrix_UB_21 0.0186183000
_diffrn_orient_matrix_UB_22 0.0038593000
_diffrn_orient_matrix_UB_23 -0.0321243000
_diffrn_orient_matrix_UB_31 -0.0290805000
_diffrn_orient_matrix_UB_32 -0.0153944000
_diffrn_orient_matrix_UB_33 -0.0197537000
_diffrn_radiation_monochromator mirror
_diffrn_radiation_probe x-ray
_diffrn_radiation_type 'Mo K\a'
_diffrn_radiation_wavelength 0.71073
_diffrn_reflns_av_R_equivalents 0.0665
_diffrn_reflns_av_unetI/netI 0.0915
_diffrn_reflns_Laue_measured_fraction_full 0.998
_diffrn_reflns_Laue_measured_fraction_max 0.881
_diffrn_reflns_limit_h_max 23
_diffrn_reflns_limit_h_min -23
_diffrn_reflns_limit_k_max 34
_diffrn_reflns_limit_k_min -34
_diffrn_reflns_limit_l_max 24
_diffrn_reflns_limit_l_min -24
_diffrn_reflns_number 30544
_diffrn_reflns_point_group_measured_fraction_full 0.998
_diffrn_reflns_point_group_measured_fraction_max 0.881
_diffrn_reflns_theta_full 25.242
_diffrn_reflns_theta_max 29.296
_diffrn_reflns_theta_min 2.941
_diffrn_source 'micro-focus sealed X-ray tube'
_diffrn_source_type 'SuperNova (Mo) X-ray Source'
_exptl_absorpt_coefficient_mu 0.828
_exptl_absorpt_correction_T_max 1.00000
_exptl_absorpt_correction_T_min 0.53684
_exptl_absorpt_correction_type multi-scan
_exptl_absorpt_process_details
;
CrysAlisPro 1.171.40.53 (Rigaku Oxford Diffraction, 2019)
Empirical absorption correction using spherical harmonics,
 implemented in SCALE3 ABSPACK scaling algorithm.
;
_exptl_crystal_colour 'metallic light colourless'
_exptl_crystal_colour_lustre metallic
_exptl_crystal_colour_modifier light
_exptl_crystal_colour_primary colourless
_exptl_crystal_density_diffrn 1.065
_exptl_crystal_description rhombohedral
_exptl_crystal_F_000 2544
_exptl_crystal_size_max 0.5
_exptl_crystal_size_mid 0.3
_exptl_crystal_size_min 0.2
_refine_diff_density_max 0.844
_refine_diff_density_min -0.597
_refine_diff_density_rms 0.094
_refine_ls_extinction_method none
_refine_ls_goodness_of_fit_ref 0.991
_refine_ls_hydrogen_treatment constr
_refine_ls_matrix_type full
_refine_ls_number_parameters 340
_refine_ls_number_reflns 9726
_refine_ls_number_restraints 0
_refine_ls_restrained_S_all 0.991
_refine_ls_R_factor_all 0.0728
_refine_ls_R_factor_gt 0.0448
_refine_ls_shift/su_max 0.001
_refine_ls_shift/su_mean 0.000
_refine_ls_structure_factor_coef Fsqd
_refine_ls_weighting_details 'w=1/[\s^2^(Fo^2^)+(0.0381P)^2^] where P=(Fo^2^+2Fc^2^)/3'
_refine_ls_weighting_scheme calc
_refine_ls_wR_factor_gt 0.0980
_refine_ls_wR_factor_ref 0.1076
_reflns_Friedel_coverage 0.000
_reflns_number_gt 6405
_reflns_number_total 9726
_reflns_threshold_expression 'I > 2\s(I)'
_cod_data_source_file ac1c01007_si_002.cif
_cod_data_source_block p210124c8_sq
_cod_database_code 1561941
_shelx_shelxl_version_number 2014/7
_shelx_space_group_comment
;
The symmetry employed for this shelxl refinement is uniquely defined
by the following loop, which should always be used as a source of
symmetry information in preference to the above space-group names.
They are only intended as comments.
;
_shelx_estimated_absorpt_t_max 0.852
_shelx_estimated_absorpt_t_min 0.682
_reflns_odcompleteness_completeness 99.78
_reflns_odcompleteness_iscentric 1
_reflns_odcompleteness_theta 26.32
_olex2_refinement_description
;
1. Fixed Uiso
 At 1.2 times of:
  All C(H) groups
2.a Aromatic/amide H refined with riding coordinates:
 C00G(H00G), C00N(H00N), C00O(H00O), C00P(H00P), C00Q(H00Q), C00U(H00U),
 C00V(H00V), C00W(H00W), C00X(H00X), C00Z(H00Z), C010(H010), C011(H011),
 C012(H012)
;
_platon_squeeze_void_probe_radius 1.20
_olex2_submission_special_instructions 'No special instructions were received'
_oxdiff_exptl_absorpt_empirical_details
;
Empirical correction (ABSPACK) includes:
- Absorption correction using spherical harmonics
- Frame scaling
;
_oxdiff_exptl_absorpt_empirical_full_max 2.347
_oxdiff_exptl_absorpt_empirical_full_min 0.695

loop_
_space_group_symop_operation_xyz
'x, y, z'
'-x, y, -z+1/2'
'x+1/2, y+1/2, z'
'-x+1/2, y+1/2, -z+1/2'
'-x, -y, -z'
'x, -y, z-1/2'
'-x+1/2, -y+1/2, -z'
'x+1/2, -y+1/2, z-1/2'

loop_
_atom_site_label
_atom_site_type_symbol
_atom_site_fract_x
_atom_site_fract_y
_atom_site_fract_z
_atom_site_U_iso_or_equiv
_atom_site_adp_type
_atom_site_occupancy
_atom_site_site_symmetry_order
_atom_site_calc_flag
_atom_site_refinement_flags_posn
_atom_site_refinement_flags_adp
_atom_site_refinement_flags_occupancy
_atom_site_disorder_assembly
_atom_site_disorder_group
Cd01 Cd 0.5000 0.5000 0.5000 0.02232(10) Uani 1 2 d S . P . .
Cd02 Cd 0.63217(2) 0.39788(2) 0.47621(2) 0.02737(9) Uani 1 1 d . . . . .
O003 O 0.60849(14) 0.51813(9) 0.94114(14) 0.0273(6) Uani 1 1 d . . . . .
O004 O 0.57510(16) 0.47958(10) 0.60106(14) 0.0356(7) Uani 1 1 d . . . . .
O005 O 0.95807(15) 0.08329(9) 0.98072(15) 0.0345(7) Uani 1 1 d . . . . .
O006 O 0.62050(15) 0.39758(10) 0.59405(14) 0.0365(7) Uani 1 1 d . . . . .
O007 O 1.02729(14) 0.14859(10) 0.93962(16) 0.0410(8) Uani 1 1 d . . . . .
O008 O 0.62183(17) 0.56763(10) 0.84512(15) 0.0441(8) Uani 1 1 d . . . . .
N009 N 0.61745(18) 0.22701(12) 0.91258(18) 0.0328(8) Uani 1 1 d . . . . .
O00A O 0.20872(16) 0.17123(11) 0.9583(2) 0.0614(10) Uani 1 1 d . . . . .
C00B C 0.9643(2) 0.12751(15) 0.9538(2) 0.0311(9) Uani 1 1 d . . . . .
O00C O 0.27070(16) 0.09678(11) 0.9757(2) 0.0589(10) Uani 1 1 d . . . . .
C00D C 0.5999(2) 0.43732(15) 0.6280(2) 0.0295(9) Uani 1 1 d . . . . .
C00E C 0.6122(2) 0.52313(15) 0.8720(2) 0.0303(9) Uani 1 1 d . . . . .
C00F C 0.8912(2) 0.15873(14) 0.9361(2) 0.0293(9) Uani 1 1 d . . . . .
C00G C 0.6092(2) 0.42598(14) 0.8597(2) 0.0274(9) Uani 1 1 d . . . . .
H00G H 0.6086 0.4235 0.9098 0.033 Uiso 1 1 calc R U . . .
C00H C 0.6828(2) 0.24959(14) 0.8940(2) 0.0281(9) Uani 1 1 d . . . . .
C00I C 0.6077(2) 0.47495(14) 0.8266(2) 0.0254(8) Uani 1 1 d . . . . .
C00J C 0.7563(2) 0.21851(14) 0.9084(2) 0.0313(9) Uani 1 1 d . . . . .
C00K C 0.6059(2) 0.43353(14) 0.7097(2) 0.0275(9) Uani 1 1 d . . . . .
C00L C 0.6136(2) 0.32783(14) 0.8528(2) 0.0274(9) Uani 1 1 d . . . . .
C00M C 0.6116(2) 0.38059(14) 0.8180(2) 0.0271(9) Uani 1 1 d . . . . .
C00N C 0.6827(2) 0.29936(14) 0.8624(2) 0.0301(9) Uani 1 1 d . . . . .
H00N H 0.7284 0.3134 0.8479 0.036 Uiso 1 1 calc R U . . .
C00O C 0.6039(2) 0.47823(14) 0.7523(2) 0.0284(9) Uani 1 1 d . . . . .
H00O H 0.5999 0.5110 0.7301 0.034 Uiso 1 1 calc R U . . .
C00P C 0.5474(2) 0.30521(15) 0.8753(2) 0.0338(10) Uani 1 1 d . . . . .
H00P H 0.5010 0.3240 0.8721 0.041 Uiso 1 1 calc R U . . .
C00Q C 0.61126(19) 0.38470(14) 0.7430(2) 0.0275(9) Uani 1 1 d . . . . .
H00Q H 0.6147 0.3546 0.7149 0.033 Uiso 1 1 calc R U . . .
C00R C 0.5500(2) 0.25395(15) 0.9027(2) 0.0337(10) Uani 1 1 d . . . . .
C00S C 0.4807(2) 0.22672(16) 0.9219(3) 0.0406(11) Uani 1 1 d . . . . .
C00T C 0.2710(2) 0.14511(17) 0.9630(3) 0.0436(11) Uani 1 1 d . . . . .
C00U C 0.8279(2) 0.24124(15) 0.9068(3) 0.0447(12) Uani 1 1 d . . . . .
H00U H 0.8313 0.2769 0.8966 0.054 Uiso 1 1 calc R U . . .
C00V C 0.8945(2) 0.21230(16) 0.9199(3) 0.0464(12) Uani 1 1 d . . . . .
H00V H 0.9425 0.2284 0.9181 0.056 Uiso 1 1 calc R U . . .
C00W C 0.7521(2) 0.16542(16) 0.9261(3) 0.0473(13) Uani 1 1 d . . . . .
H00W H 0.7039 0.1497 0.9290 0.057 Uiso 1 1 calc R U . . .
C00X C 0.8196(2) 0.13614(15) 0.9393(3) 0.0441(12) Uani 1 1 d . . . . .
H00X H 0.8163 0.1007 0.9505 0.053 Uiso 1 1 calc R U . . .
C00Y C 0.3443(2) 0.17379(17) 0.9509(3) 0.0453(12) Uani 1 1 d . . . . .
C00Z C 0.4121(3) 0.25307(17) 0.9309(3) 0.0658(17) Uani 1 1 d . . . . .
H00Z H 0.4113 0.2895 0.9275 0.079 Uiso 1 1 calc R U . . .
C010 C 0.4131(3) 0.14534(19) 0.9431(3) 0.0725(19) Uani 1 1 d . . . . .
H010 H 0.4142 0.1090 0.9476 0.087 Uiso 1 1 calc R U . . .
C011 C 0.4792(2) 0.17305(18) 0.9287(3) 0.0699(18) Uani 1 1 d . . . . .
H011 H 0.5245 0.1543 0.9233 0.084 Uiso 1 1 calc R U . . .
C012 C 0.3453(3) 0.22719(17) 0.9445(4) 0.075(2) Uani 1 1 d . . . . .
H012 H 0.3002 0.2463 0.9495 0.090 Uiso 1 1 calc R U . . .

loop_
_atom_site_aniso_label
_atom_site_aniso_U_11
_atom_site_aniso_U_22
_atom_site_aniso_U_33
_atom_site_aniso_U_23
_atom_site_aniso_U_13
_atom_site_aniso_U_12
Cd01 0.0261(2) 0.01723(18) 0.0239(2) -0.00062(16) 0.00372(16) 0.00217(15)
Cd02 0.02796(15) 0.02407(15) 0.03081(18) -0.00048(12) 0.00653(12) 0.00297(12)
O003 0.0330(14) 0.0218(13) 0.0281(16) -0.0001(11) 0.0083(12) -0.0037(11)
O004 0.0516(18) 0.0264(14) 0.0272(16) 0.0044(12) -0.0035(14) -0.0038(13)
O005 0.0425(16) 0.0213(13) 0.0412(18) 0.0058(12) 0.0118(14) 0.0062(12)
O006 0.0474(17) 0.0349(16) 0.0271(16) -0.0030(13) 0.0036(13) 0.0068(13)
O007 0.0253(14) 0.0415(17) 0.055(2) 0.0155(15) -0.0018(14) 0.0013(13)
O008 0.072(2) 0.0288(15) 0.0334(18) 0.0021(13) 0.0154(15) -0.0072(15)
N009 0.0360(19) 0.0240(17) 0.039(2) 0.0040(15) 0.0074(16) -0.0002(15)
O00A 0.0324(17) 0.0354(17) 0.121(3) 0.0020(19) 0.0304(18) -0.0034(14)
C00B 0.038(2) 0.027(2) 0.029(2) -0.0037(18) 0.0037(19) 0.0031(18)
O00C 0.0364(17) 0.0390(18) 0.103(3) 0.0171(18) 0.0135(18) -0.0036(14)
C00D 0.029(2) 0.030(2) 0.029(2) 0.0025(18) 0.0027(18) -0.0039(17)
C00E 0.029(2) 0.034(2) 0.029(2) 0.0013(19) 0.0072(18) -0.0026(17)
C00F 0.031(2) 0.0253(19) 0.032(2) 0.0027(17) 0.0031(18) 0.0011(17)
C00G 0.028(2) 0.031(2) 0.024(2) -0.0005(17) 0.0050(17) 0.0007(17)
C00H 0.028(2) 0.0231(19) 0.034(2) -0.0022(17) 0.0049(18) -0.0018(16)
C00I 0.032(2) 0.0248(19) 0.021(2) -0.0002(16) 0.0067(17) 0.0037(16)
C00J 0.031(2) 0.0229(19) 0.040(3) 0.0073(18) 0.0024(19) 0.0006(17)
C00K 0.0243(19) 0.030(2) 0.028(2) 0.0017(17) 0.0011(17) 0.0008(16)
C00L 0.031(2) 0.028(2) 0.023(2) -0.0015(17) 0.0028(17) -0.0020(17)
C00M 0.0258(19) 0.0249(19) 0.031(2) 0.0043(17) 0.0032(17) 0.0010(16)
C00N 0.028(2) 0.0251(19) 0.037(2) 0.0063(18) 0.0053(18) -0.0002(17)
C00O 0.027(2) 0.0233(19) 0.036(2) 0.0017(18) 0.0068(18) -0.0024(16)
C00P 0.028(2) 0.037(2) 0.037(3) 0.0049(19) 0.0028(18) 0.0047(18)
C00Q 0.0245(19) 0.027(2) 0.031(2) -0.0015(17) 0.0016(17) 0.0042(16)
C00R 0.025(2) 0.032(2) 0.044(3) 0.002(2) 0.0056(19) -0.0012(17)
C00S 0.031(2) 0.032(2) 0.061(3) 0.008(2) 0.009(2) -0.0019(19)
C00T 0.037(2) 0.039(2) 0.057(3) 0.000(2) 0.017(2) -0.003(2)
C00U 0.034(2) 0.023(2) 0.075(4) 0.020(2) -0.004(2) -0.0009(18)
C00V 0.032(2) 0.032(2) 0.073(4) 0.017(2) -0.001(2) -0.0084(19)
C00W 0.027(2) 0.033(2) 0.084(4) 0.012(2) 0.012(2) 0.0023(19)
C00X 0.038(2) 0.020(2) 0.074(4) 0.014(2) 0.005(2) -0.0015(18)
C00Y 0.036(2) 0.040(3) 0.063(3) 0.003(2) 0.016(2) -0.007(2)
C00Z 0.048(3) 0.023(2) 0.133(6) -0.007(3) 0.044(3) -0.004(2)
C010 0.041(3) 0.041(3) 0.138(6) 0.037(3) 0.021(3) 0.001(2)
C011 0.032(3) 0.045(3) 0.135(6) 0.036(3) 0.023(3) 0.012(2)
C012 0.042(3) 0.030(3) 0.159(7) -0.008(3) 0.046(3) -0.001(2)

loop_
_atom_type_symbol
_atom_type_description
_atom_type_scat_dispersion_real
_atom_type_scat_dispersion_imag
_atom_type_scat_source
C C 0.0033 0.0016 'International Tables Vol C Tables 4.2.6.8 and 6.1.1.4'
H H 0.0000 0.0000 'International Tables Vol C Tables 4.2.6.8 and 6.1.1.4'
Cd Cd -0.8075 1.2024 'International Tables Vol C Tables 4.2.6.8 and 6.1.1.4'
N N 0.0061 0.0033 'International Tables Vol C Tables 4.2.6.8 and 6.1.1.4'
O O 0.0106 0.0060 'International Tables Vol C Tables 4.2.6.8 and 6.1.1.4'

loop_
_geom_angle_atom_site_label_1
_geom_angle_atom_site_label_2
_geom_angle_atom_site_label_3
_geom_angle
_geom_angle_site_symmetry_1
_geom_angle_site_symmetry_3
_geom_angle_publ_flag
O003 Cd01 O003 180.0 6_565 2_656 ?
O004 Cd01 O003 94.89(10) 5_666 6_565 ?
O004 Cd01 O003 85.11(10) 5_666 2_656 ?
O004 Cd01 O003 94.88(10) . 2_656 ?
O004 Cd01 O003 85.12(10) . 6_565 ?
O004 Cd01 O004 180.0 5_666 . ?
O004 Cd01 O005 86.32(9) 5_666 8_455 ?
O004 Cd01 O005 93.67(9) . 8_455 ?
O004 Cd01 O005 86.33(9) . 4_656 ?
O004 Cd01 O005 93.68(9) 5_666 4_656 ?
O005 Cd01 O003 89.96(9) 8_455 2_656 ?
O005 Cd01 O003 90.04(9) 8_455 6_565 ?
O005 Cd01 O003 89.96(9) 4_656 6_565 ?
O005 Cd01 O003 90.04(9) 4_656 2_656 ?
O005 Cd01 O005 180.0 8_455 4_656 ?
O003 Cd02 O008 53.97(9) 6_565 6_565 ?
O003 Cd02 O00C 95.61(10) 6_565 8 ?
O003 Cd02 C00T 120.03(12) 6_565 8 ?
O006 Cd02 O003 104.74(9) . 6_565 ?
O006 Cd02 O007 98.49(11) . 8_455 ?
O006 Cd02 O008 158.12(9) . 6_565 ?
O006 Cd02 O00A 104.80(12) . 8 ?
O006 Cd02 O00C 101.10(11) . 8 ?
O006 Cd02 C00T 105.04(12) . 8 ?
O007 Cd02 O003 107.40(9) 8_455 6_565 ?
O007 Cd02 O008 85.20(10) 8_455 6_565 ?
O007 Cd02 O00A 90.69(10) 8_455 8 ?
O007 Cd02 O00C 144.72(10) 8_455 8 ?
O007 Cd02 C00T 117.94(12) 8_455 8 ?
O008 Cd02 C00T 91.91(12) 6_565 8 ?
O00A Cd02 O003 142.36(11) 8 6_565 ?
O00A Cd02 O008 96.67(12) 8 6_565 ?
O00A Cd02 O00C 56.03(10) 8 8 ?
O00A Cd02 C00T 28.06(11) 8 8 ?
O00C Cd02 O008 87.33(11) 8 6_565 ?
O00C Cd02 C00T 27.97(11) 8 8 ?
Cd02 O003 Cd01 100.78(10) 6_566 2_656 ?
C00E O003 Cd01 127.5(2) . 2_656 ?
C00E O003 Cd02 99.5(2) . 6_566 ?
C00D O004 Cd01 133.4(2) . . ?
C00B O005 Cd01 151.3(3) . 4_646 ?
C00D O006 Cd02 123.1(2) . . ?
C00B O007 Cd02 113.9(2) . 8_556 ?
C00E O008 Cd02 86.3(2) . 6_566 ?
C00H N009 C00R 119.0(3) . . ?
C00T O00A Cd02 95.0(3) . 8_456 ?
O005 C00B O007 125.4(4) . . ?
O005 C00B C00F 117.7(4) . . ?
O007 C00B C00F 116.9(3) . . ?
C00T O00C Cd02 88.2(2) . 8_456 ?
O004 C00D O006 126.7(4) . . ?
O004 C00D C00K 116.3(3) . . ?
O006 C00D C00K 117.0(3) . . ?
O003 C00E C00I 118.1(3) . . ?
O008 C00E O003 120.1(4) . . ?
O008 C00E C00I 121.7(4) . . ?
C00V C00F C00B 120.9(3) . . ?
C00X C00F C00B 120.8(3) . . ?
C00X C00F C00V 118.3(3) . . ?
C00I C00G H00G 119.9 . . ?
C00I C00G C00M 120.3(4) . . ?
C00M C00G H00G 119.9 . . ?
N009 C00H C00J 116.6(3) . . ?
N009 C00H C00N 122.0(3) . . ?
C00N C00H C00J 121.4(3) . . ?
C00G C00I C00E 119.9(3) . . ?
C00O C00I C00E 120.6(3) . . ?
C00O C00I C00G 119.5(3) . . ?
C00U C00J C00H 121.7(3) . . ?
C00U C00J C00W 118.9(3) . . ?
C00W C00J C00H 119.4(3) . . ?
C00O C00K C00D 120.9(3) . . ?
C00O C00K C00Q 119.3(4) . . ?
C00Q C00K C00D 119.8(3) . . ?
C00N C00L C00M 120.5(3) . . ?
C00P C00L C00M 121.5(3) . . ?
C00P C00L C00N 118.0(4) . . ?
C00G C00M C00L 120.7(3) . . ?
C00Q C00M C00G 119.4(3) . . ?
C00Q C00M C00L 119.8(3) . . ?
C00H C00N H00N 120.3 . . ?
C00L C00N C00H 119.5(3) . . ?
C00L C00N H00N 120.3 . . ?
C00I C00O C00K 121.1(3) . . ?
C00I C00O H00O 119.4 . . ?
C00K C00O H00O 119.4 . . ?
C00L C00P H00P 120.0 . . ?
C00L C00P C00R 120.0(4) . . ?
C00R C00P H00P 120.0 . . ?
C00K C00Q C00M 120.2(4) . . ?
C00K C00Q H00Q 119.9 . . ?
C00M C00Q H00Q 119.9 . . ?
N009 C00R C00P 121.3(3) . . ?
N009 C00R C00S 116.4(3) . . ?
C00P C00R C00S 122.3(3) . . ?
C00Z C00S C00R 122.1(4) . . ?
C011 C00S C00R 121.4(4) . . ?
C011 C00S C00Z 116.5(4) . . ?
O00A C00T Cd02 56.9(2) . 8_456 ?
O00A C00T C00Y 117.5(4) . . ?
O00C C00T Cd02 63.8(2) . 8_456 ?
O00C C00T O00A 120.7(4) . . ?
O00C C00T C00Y 121.8(4) . . ?
C00Y C00T Cd02 173.8(3) . 8_456 ?
C00J C00U H00U 119.5 . . ?
C00V C00U C00J 121.0(4) . . ?
C00V C00U H00U 119.5 . . ?
C00F C00V H00V 119.6 . . ?
C00U C00V C00F 120.8(4) . . ?
C00U C00V H00V 119.6 . . ?
C00J C00W H00W 120.0 . . ?
C00X C00W C00J 120.0(4) . . ?
C00X C00W H00W 120.0 . . ?
C00F C00X C00W 121.0(4) . . ?
C00F C00X H00X 119.5 . . ?
C00W C00X H00X 119.5 . . ?
C010 C00Y C00T 119.8(4) . . ?
C012 C00Y C00T 121.0(4) . . ?
C012 C00Y C010 119.1(4) . . ?
C00S C00Z H00Z 118.9 . . ?
C012 C00Z C00S 122.3(4) . . ?
C012 C00Z H00Z 118.9 . . ?
C00Y C010 H010 120.8 . . ?
C011 C010 C00Y 118.3(4) . . ?
C011 C010 H010 120.8 . . ?
C00S C011 C010 123.1(4) . . ?
C00S C011 H011 118.4 . . ?
C010 C011 H011 118.4 . . ?
C00Y C012 C00Z 120.7(4) . . ?
C00Y C012 H012 119.7 . . ?
C00Z C012 H012 119.7 . . ?

loop_
_geom_bond_atom_site_label_1
_geom_bond_atom_site_label_2
_geom_bond_distance
_geom_bond_site_symmetry_2
_geom_bond_publ_flag
Cd01 O003 2.304(3) 2_656 ?
Cd01 O003 2.304(3) 6_565 ?
Cd01 O004 2.227(2) . ?
Cd01 O004 2.227(2) 5_666 ?
Cd01 O005 2.258(2) 8_455 ?
Cd01 O005 2.258(2) 4_656 ?
Cd02 O003 2.260(2) 6_565 ?
Cd02 O006 2.205(3) . ?
Cd02 O007 2.213(2) 8_455 ?
Cd02 O008 2.565(3) 6_565 ?
Cd02 O00A 2.246(3) 8 ?
Cd02 O00C 2.398(3) 8 ?
Cd02 C00T 2.670(4) 8 ?
O003 Cd01 2.304(3) 2_656 ?
O003 Cd02 2.260(2) 6_566 ?
O003 C00E 1.292(4) . ?
O004 C00D 1.245(4) . ?
O005 Cd01 2.258(2) 4_646 ?
O005 C00B 1.240(4) . ?
O006 C00D 1.260(4) . ?
O007 Cd02 2.213(2) 8_556 ?
O007 C00B 1.265(4) . ?
O008 Cd02 2.565(3) 6_566 ?
O008 C00E 1.255(4) . ?
N009 C00H 1.342(5) . ?
N009 C00R 1.350(4) . ?
O00A Cd02 2.246(3) 8_456 ?
O00A C00T 1.261(5) . ?
C00B C00F 1.500(5) . ?
O00C Cd02 2.398(3) 8_456 ?
O00C C00T 1.253(5) . ?
C00D C00K 1.505(5) . ?
C00E C00I 1.483(5) . ?
C00F C00V 1.399(5) . ?
C00F C00X 1.371(5) . ?
C00G H00G 0.9300 . ?
C00G C00I 1.387(5) . ?
C00G C00M 1.392(5) . ?
C00H C00J 1.498(5) . ?
C00H C00N 1.395(5) . ?
C00I C00O 1.370(5) . ?
C00J C00U 1.369(5) . ?
C00J C00W 1.394(5) . ?
C00K C00O 1.386(5) . ?
C00K C00Q 1.386(5) . ?
C00L C00M 1.489(5) . ?
C00L C00N 1.393(5) . ?
C00L C00P 1.380(5) . ?
C00M C00Q 1.389(5) . ?
C00N H00N 0.9300 . ?
C00O H00O 0.9300 . ?
C00P H00P 0.9300 . ?
C00P C00R 1.400(5) . ?
C00Q H00Q 0.9300 . ?
C00R C00S 1.456(5) . ?
C00S C00Z 1.387(5) . ?
C00S C011 1.373(6) . ?
C00T Cd02 2.670(4) 8_456 ?
C00T C00Y 1.498(6) . ?
C00U H00U 0.9300 . ?
C00U C00V 1.368(5) . ?
C00V H00V 0.9300 . ?
C00W H00W 0.9300 . ?
C00W C00X 1.386(5) . ?
C00X H00X 0.9300 . ?
C00Y C010 1.411(6) . ?
C00Y C012 1.365(6) . ?
C00Z H00Z 0.9300 . ?
C00Z C012 1.374(6) . ?
C010 H010 0.9300 . ?
C010 C011 1.390(6) . ?
C011 H011 0.9300 . ?
C012 H012 0.9300 . ?

loop_
_geom_torsion_atom_site_label_1
_geom_torsion_atom_site_label_2
_geom_torsion_atom_site_label_3
_geom_torsion_atom_site_label_4
_geom_torsion
_geom_torsion_site_symmetry_1
_geom_torsion_site_symmetry_2
_geom_torsion_site_symmetry_3
_geom_torsion_site_symmetry_4
_geom_torsion_publ_flag
Cd01 O003 C00E O008 107.7(4) 2_656 . . . ?
Cd01 O003 C00E C00I -74.6(4) 2_656 . . . ?
Cd01 O004 C00D O006 36.0(6) . . . . ?
Cd01 O004 C00D C00K -144.0(3) . . . . ?
Cd01 O005 C00B O007 -28.0(8) 4_646 . . . ?
Cd01 O005 C00B C00F 151.7(4) 4_646 . . . ?
Cd02 O003 C00E O008 -3.9(4) 6_566 . . . ?
Cd02 O003 C00E C00I 173.8(3) 6_566 . . . ?
Cd02 O006 C00D O004 8.7(5) . . . . ?
Cd02 O006 C00D C00K -171.3(2) . . . . ?
Cd02 O007 C00B O005 -5.1(5) 8_556 . . . ?
Cd02 O007 C00B C00F 175.2(3) 8_556 . . . ?
Cd02 O008 C00E O003 3.4(3) 6_566 . . . ?
Cd02 O008 C00E C00I -174.3(3) 6_566 . . . ?
Cd02 O00A C00T O00C -1.4(5) 8_456 . . . ?
Cd02 O00A C00T C00Y 177.1(4) 8_456 . . . ?
Cd02 O00C C00T O00A 1.3(5) 8_456 . . . ?
Cd02 O00C C00T C00Y -177.1(4) 8_456 . . . ?
O003 C00E C00I C00G -7.7(5) . . . . ?
O003 C00E C00I C00O 173.8(3) . . . . ?
O004 C00D C00K C00O -16.6(5) . . . . ?
O004 C00D C00K C00Q 161.7(3) . . . . ?
O005 C00B C00F C00V 166.7(4) . . . . ?
O005 C00B C00F C00X -9.6(6) . . . . ?
O006 C00D C00K C00O 163.5(3) . . . . ?
O006 C00D C00K C00Q -18.3(5) . . . . ?
O007 C00B C00F C00V -13.6(6) . . . . ?
O007 C00B C00F C00X 170.1(4) . . . . ?
O008 C00E C00I C00G 170.0(4) . . . . ?
O008 C00E C00I C00O -8.6(6) . . . . ?
N009 C00H C00J C00U -165.5(4) . . . . ?
N009 C00H C00J C00W 12.5(6) . . . . ?
N009 C00H C00N C00L 3.0(6) . . . . ?
N009 C00R C00S C00Z 164.5(4) . . . . ?
N009 C00R C00S C011 -18.5(7) . . . . ?
O00A C00T C00Y C010 -169.2(5) . . . . ?
O00A C00T C00Y C012 8.4(8) . . . . ?
C00B C00F C00V C00U -177.2(4) . . . . ?
C00B C00F C00X C00W 177.1(4) . . . . ?
O00C C00T C00Y C010 9.2(8) . . . . ?
O00C C00T C00Y C012 -173.2(5) . . . . ?
C00D C00K C00O C00I 178.7(3) . . . . ?
C00D C00K C00Q C00M -175.8(3) . . . . ?
C00E C00I C00O C00K 174.9(3) . . . . ?
C00G C00I C00O C00K -3.6(5) . . . . ?
C00G C00M C00Q C00K -2.2(5) . . . . ?
C00H N009 C00R C00P -1.6(6) . . . . ?
C00H N009 C00R C00S 178.1(4) . . . . ?
C00H C00J C00U C00V -179.9(4) . . . . ?
C00H C00J C00W C00X 179.7(4) . . . . ?
C00I C00G C00M C00L 179.7(3) . . . . ?
C00I C00G C00M C00Q -1.0(5) . . . . ?
C00J C00H C00N C00L -177.3(4) . . . . ?
C00J C00U C00V C00F -0.6(8) . . . . ?
C00J C00W C00X C00F 0.8(8) . . . . ?
C00L C00M C00Q C00K 177.0(3) . . . . ?
C00L C00P C00R N009 4.6(6) . . . . ?
C00L C00P C00R C00S -175.1(4) . . . . ?
C00M C00G C00I C00E -174.7(3) . . . . ?
C00M C00G C00I C00O 3.9(5) . . . . ?
C00M C00L C00N C00H -178.8(4) . . . . ?
C00M C00L C00P C00R 175.1(4) . . . . ?
C00N C00H C00J C00U 14.8(6) . . . . ?
C00N C00H C00J C00W -167.2(4) . . . . ?
C00N C00L C00M C00G -103.6(4) . . . . ?
C00N C00L C00M C00Q 77.1(5) . . . . ?
C00N C00L C00P C00R -3.7(6) . . . . ?
C00O C00K C00Q C00M 2.5(5) . . . . ?
C00P C00L C00M C00G 77.6(5) . . . . ?
C00P C00L C00M C00Q -101.6(5) . . . . ?
C00P C00L C00N C00H 0.0(6) . . . . ?
C00P C00R C00S C00Z -15.8(7) . . . . ?
C00P C00R C00S C011 161.2(5) . . . . ?
C00Q C00K C00O C00I 0.4(5) . . . . ?
C00R N009 C00H C00J 178.1(3) . . . . ?
C00R N009 C00H C00N -2.2(6) . . . . ?
C00R C00S C00Z C012 175.9(5) . . . . ?
C00R C00S C011 C010 -176.6(5) . . . . ?
C00S C00Z C012 C00Y 1.0(10) . . . . ?
C00T C00Y C010 C011 177.1(5) . . . . ?
C00T C00Y C012 C00Z -177.7(5) . . . . ?
C00U C00J C00W C00X -2.2(7) . . . . ?
C00V C00F C00X C00W 0.7(7) . . . . ?
C00W C00J C00U C00V 2.1(7) . . . . ?
C00X C00F C00V C00U -0.8(7) . . . . ?
C00Y C010 C011 C00S 0.3(9) . . . . ?
C00Z C00S C011 C010 0.6(9) . . . . ?
C010 C00Y C012 C00Z 0.0(9) . . . . ?
C011 C00S C00Z C012 -1.2(9) . . . . ?
C012 C00Y C010 C011 -0.6(9) . . . . ?

loop_
_platon_squeeze_void_nr
_platon_squeeze_void_average_x
_platon_squeeze_void_average_y
_platon_squeeze_void_average_z
_platon_squeeze_void_volume
_platon_squeeze_void_count_electrons
_platon_squeeze_void_content
1 -0.021 0.466 -0.005 4224 1067 ' '
